data_7238038
loop_
_publ_author_name
'Cheng, Zong'
'Liang, Jixiong'
'Li, Zhiqiang'
'Yang, Tong'
'Lin, Chunhui'
'Mu, Xiaoyue'
'Wang, Yue'

_publ_section_title
;
 Photoluminescent manipulation of phenoxazine-based molecules via
 regulating conformational isomerization, and the corresponding
 electroluminescent properties
;
_journal_issue 45
_journal_name_full 'Journal of Materials Chemistry C'
_journal_page_first 14255
_journal_paper_doi 10.1039/C9TC05368A
_journal_volume 7
_journal_year 2019
_chemical_formula_sum 'C43 H26 N4 O'
_chemical_formula_weight 614.68
_space_group_crystal_system triclinic
_space_group_IT_number 2
_space_group_name_Hall '-P 1'
_space_group_name_H-M_alt 'P -1'
_atom_sites_solution_hydrogens geom
_audit_creation_method SHELXL-2018/1
_audit_update_record
;
2019-04-29 deposited with the CCDC.	2019-10-24 downloaded from the CCDC.
;
_cell_angle_alpha 94.049(2)
_cell_angle_beta 96.201(2)
_cell_angle_gamma 90.124(2)
_cell_formula_units_Z 8
_cell_length_a 13.2950(7)
_cell_length_b 16.9126(10)
_cell_length_c 33.4253(19)
_cell_measurement_reflns_used 9802
_cell_measurement_temperature 150(2)
_cell_measurement_theta_max 27.5044
_cell_measurement_theta_min 2.8641
_cell_volume 7452.8(7)
_computing_structure_refinement 'SHELXL-2018/1 (Sheldrick, 2018)'
_computing_structure_solution 'SHELXT 2014/5 (Sheldrick, 2014)'
_diffrn_ambient_temperature 150(2)
_diffrn_measured_fraction_theta_full 0.998
_diffrn_measured_fraction_theta_max 0.998
_diffrn_measurement_device_type 'Bruker APEX-II CCD'
_diffrn_radiation_type MoK\a
_diffrn_radiation_wavelength 0.71073
_diffrn_reflns_av_R_equivalents 0.0529
_diffrn_reflns_av_unetI/netI 0.0750
_diffrn_reflns_Laue_measured_fraction_full 0.998
_diffrn_reflns_Laue_measured_fraction_max 0.998
_diffrn_reflns_limit_h_max 15
_diffrn_reflns_limit_h_min -15
_diffrn_reflns_limit_k_max 20
_diffrn_reflns_limit_k_min -19
_diffrn_reflns_limit_l_max 39
_diffrn_reflns_limit_l_min -39
_diffrn_reflns_number 77635
_diffrn_reflns_point_group_measured_fraction_full 0.998
_diffrn_reflns_point_group_measured_fraction_max 0.998
_diffrn_reflns_theta_full 25.000
_diffrn_reflns_theta_max 25.000
_diffrn_reflns_theta_min 2.738
_exptl_absorpt_coefficient_mu 0.067
_exptl_crystal_colour orange
_exptl_crystal_density_diffrn 1.096
_exptl_crystal_description sheet
_exptl_crystal_F_000 2560
_exptl_crystal_size_max 0.200
_exptl_crystal_size_mid 0.200
_exptl_crystal_size_min 0.050
_refine_diff_density_max 0.207
_refine_diff_density_min -0.236
_refine_diff_density_rms 0.044
_refine_ls_extinction_method none
_refine_ls_goodness_of_fit_ref 1.065
_refine_ls_hydrogen_treatment constr
_refine_ls_matrix_type full
_refine_ls_number_parameters 1729
_refine_ls_number_reflns 26225
_refine_ls_number_restraints 3072
_refine_ls_restrained_S_all 1.009
_refine_ls_R_factor_all 0.0987
_refine_ls_R_factor_gt 0.0596
_refine_ls_shift/su_max 0.000
_refine_ls_shift/su_mean 0.000
_refine_ls_structure_factor_coef Fsqd
_refine_ls_weighting_details 'w=1/[\s^2^(Fo^2^)+(0.0693P)^2^] where P=(Fo^2^+2Fc^2^)/3'
_refine_ls_weighting_scheme calc
_refine_ls_wR_factor_gt 0.1446
_refine_ls_wR_factor_ref 0.1577
_reflns_Friedel_coverage 0.000
_reflns_number_gt 15875
_reflns_number_total 26225
_reflns_threshold_expression 'I > 2\s(I)'
_cod_data_source_file c9tc05368a2.cif
_cod_data_source_block 1_sqd_a
_cod_database_code 7238038
_shelx_shelxl_version_number 2018/1
_shelx_space_group_comment
;
The symmetry employed for this shelxl refinement is uniquely defined
by the following loop, which should always be used as a source of
symmetry information in preference to the above space-group names.
They are only intended as comments.
;
_shelx_estimated_absorpt_t_min 0.987
_shelx_estimated_absorpt_t_max 0.997

loop_
_space_group_symop_operation_xyz
'x, y, z'
'-x, -y, -z'

loop_
_atom_site_label
_atom_site_type_symbol
_atom_site_fract_x
_atom_site_fract_y
_atom_site_fract_z
_atom_site_U_iso_or_equiv
_atom_site_adp_type
_atom_site_occupancy
_atom_site_site_symmetry_order
_atom_site_calc_flag
_atom_site_refinement_flags_posn
_atom_site_refinement_flags_adp
O1 O -0.23244(14) 0.89260(13) 0.68419(7) 0.0591(6) Uani 1 1 d . U
N1 N 0.43226(16) 0.88252(14) 0.60057(7) 0.0415(6) Uani 1 1 d . U
C1 C 0.34979(18) 0.88704(14) 0.60745(7) 0.0272(6) Uani 1 1 d . U
O2 O 1.18661(12) 0.37259(11) 0.69273(5) 0.0420(5) Uani 1 1 d . U
N2 N 0.26742(14) 1.03417(12) 0.63556(6) 0.0290(5) Uani 1 1 d . U
C2 C 0.24594(16) 0.89194(14) 0.61718(7) 0.0255(5) Uani 1 1 d . U
N3 N -0.04416(14) 0.90154(13) 0.65558(7) 0.0381(5) Uani 1 1 d . U
O3 O 0.71892(13) 0.37751(13) 0.81149(6) 0.0534(6) Uani 1 1 d . U
C3 C 0.20778(17) 0.96433(14) 0.63170(7) 0.0263(5) Uani 1 1 d . U
N4 N 0.22702(14) 0.74975(12) 0.60060(6) 0.0309(5) Uani 1 1 d . U
O4 O -0.69022(12) -0.14848(12) 0.81341(5) 0.0434(5) Uani 1 1 d . U
C4 C 0.11064(17) 0.96657(15) 0.64352(7) 0.0295(6) Uani 1 1 d . U
H4 H 0.083801 1.015277 0.653358 0.035 Uiso 1 1 calc R U
N5 N 0.48656(15) 0.38810(13) 0.59251(7) 0.0399(6) Uani 1 1 d . U
C5 C 0.05295(17) 0.89752(15) 0.64093(8) 0.0307(6) Uani 1 1 d . U
N6 N 0.67604(13) 0.53693(11) 0.61793(6) 0.0254(5) Uani 1 1 d . U
C6 C 0.09007(17) 0.82630(15) 0.62596(8) 0.0331(6) Uani 1 1 d . U
H6 H 0.049470 0.779603 0.623956 0.040 Uiso 1 1 calc R U
C7 C 0.18608(17) 0.82327(14) 0.61398(7) 0.0285(6) Uani 1 1 d . U
N7 N 0.98666(13) 0.40046(12) 0.66074(6) 0.0287(5) Uani 1 1 d . U
C8 C 0.30235(17) 1.07333(15) 0.60384(8) 0.0296(6) Uani 1 1 d . U
N8 N 0.67961(14) 0.24778(12) 0.61357(6) 0.0293(5) Uani 1 1 d . U
N9 N 0.05759(15) 0.35754(13) 0.89992(6) 0.0370(5) Uani 1 1 d . U
C9 C 0.29671(19) 1.04976(17) 0.56339(8) 0.0396(7) Uani 1 1 d . U
H9 H 0.267293 1.000199 0.553114 0.048 Uiso 1 1 calc R U
C10 C 0.3356(2) 1.10115(19) 0.53810(9) 0.0486(8) Uani 1 1 d . U
H10 H 0.333565 1.086070 0.510102 0.058 Uiso 1 1 calc R U
N10 N 0.22500(14) 0.49873(12) 0.86563(6) 0.0297(5) Uani 1 1 d . U
C11 C 0.3779(2) 1.1748(2) 0.55313(11) 0.0577(9) Uani 1 1 d . U
H11 H 0.403127 1.209396 0.535264 0.069 Uiso 1 1 calc R U
N11 N 0.52578(14) 0.35305(13) 0.83592(6) 0.0346(5) Uani 1 1 d . U
C12 C 0.3830(2) 1.19703(18) 0.59359(11) 0.0513(8) Uani 1 1 d . U
H12 H 0.412627 1.246576 0.603753 0.062 Uiso 1 1 calc R U
N12 N 0.25664(14) 0.22033(11) 0.89396(6) 0.0268(5) Uani 1 1 d . U
C13 C 0.34466(18) 1.14706(15) 0.61974(9) 0.0355(6) Uani 1 1 d . U
N13 N 0.01718(15) -0.14171(12) 0.90672(7) 0.0385(6) Uani 1 1 d . U
C14 C 0.33581(18) 1.15302(15) 0.66266(9) 0.0358(6) Uani 1 1 d . U
N14 N -0.17254(14) 0.00234(11) 0.88169(6) 0.0289(5) Uani 1 1 d . U
C15 C 0.3669(2) 1.20786(18) 0.69398(10) 0.0539(8) Uani 1 1 d . U
H15 H 0.402152 1.254530 0.689097 0.065 Uiso 1 1 calc R U
N15 N -0.17625(14) -0.28595(11) 0.88552(6) 0.0278(5) Uani 1 1 d . U
C16 C 0.3463(2) 1.1944(2) 0.73264(10) 0.0597(9) Uani 1 1 d . U
H16 H 0.367775 1.232254 0.754236 0.072 Uiso 1 1 calc R U
N16 N -0.48517(13) -0.14792(12) 0.84207(6) 0.0287(5) Uani 1 1 d . U
C17 C 0.2946(2) 1.12640(19) 0.74055(9) 0.0525(8) Uani 1 1 d . U
H17 H 0.280838 1.118705 0.767320 0.063 Uiso 1 1 calc R U
C18 C 0.2631(2) 1.07010(16) 0.70969(8) 0.0390(7) Uani 1 1 d . U
H18 H 0.227800 1.023597 0.714781 0.047 Uiso 1 1 calc R U
C19 C 0.28485(18) 1.08374(15) 0.67092(8) 0.0322(6) Uani 1 1 d . U
C20 C -0.13098(18) 0.88748(16) 0.62790(9) 0.0396(7) Uani 1 1 d . U
C21 C -0.1277(2) 0.8795(2) 0.58662(10) 0.0561(9) Uani 1 1 d . U
H21 H -0.064707 0.882547 0.575820 0.067 Uiso 1 1 calc R U
C23 C -0.3090(2) 0.8634(2) 0.57634(12) 0.0653(10) Uani 1 1 d . U
H23 H -0.369521 0.854690 0.558664 0.078 Uiso 1 1 calc R U
C22 C -0.2166(2) 0.8671(2) 0.56090(11) 0.0688(10) Uani 1 1 d . U
H22 H -0.213900 0.861062 0.532563 0.083 Uiso 1 1 calc R U
C24 C -0.3127(2) 0.87258(18) 0.61748(11) 0.0579(9) Uani 1 1 d . U
H24 H -0.375982 0.871388 0.628224 0.069 Uiso 1 1 calc R U
C25 C -0.22460(19) 0.88343(16) 0.64289(10) 0.0430(7) Uani 1 1 d . U
C26 C -0.1457(2) 0.87918(17) 0.70941(9) 0.0452(7) Uani 1 1 d . U
C27 C -0.1541(2) 0.8601(2) 0.74828(10) 0.0605(9) Uani 1 1 d . U
H27 H -0.219386 0.853162 0.756671 0.073 Uiso 1 1 calc R U
C28 C -0.0698(3) 0.8508(2) 0.77520(10) 0.0625(9) Uani 1 1 d . U
H28 H -0.076711 0.838507 0.802065 0.075 Uiso 1 1 calc R U
C29 C 0.0246(2) 0.85968(18) 0.76267(9) 0.0508(8) Uani 1 1 d . U
H29 H 0.083380 0.854861 0.781149 0.061 Uiso 1 1 calc R U
C30 C 0.0338(2) 0.87545(16) 0.72351(8) 0.0398(7) Uani 1 1 d . U
H30 H 0.099437 0.879536 0.715006 0.048 Uiso 1 1 calc R U
C031 C -0.04985(19) 0.88552(15) 0.69621(8) 0.0358(6) Uani 1 1 d . U
C31 C 0.27972(17) 0.69798(15) 0.62609(8) 0.0328(6) Uani 1 1 d . U
C32 C 0.3106(2) 0.71117(18) 0.66710(9) 0.0447(7) Uani 1 1 d . U
H32 H 0.298492 0.760027 0.681537 0.054 Uiso 1 1 calc R U
C34 C 0.3779(2) 0.5786(2) 0.66407(11) 0.0603(9) Uani 1 1 d . U
H34 H 0.412885 0.537646 0.677623 0.072 Uiso 1 1 calc R U
C33 C 0.3600(2) 0.6494(2) 0.68587(10) 0.0561(9) Uani 1 1 d . U
H33 H 0.381855 0.655460 0.713938 0.067 Uiso 1 1 calc R U
C35 C 0.3465(2) 0.56602(17) 0.62349(10) 0.0501(8) Uani 1 1 d . U
H35 H 0.360139 0.517456 0.609113 0.060 Uiso 1 1 calc R U
C36 C 0.29432(18) 0.62598(15) 0.60408(8) 0.0359(6) Uani 1 1 d . U
C38 C 0.2278(2) 0.58118(17) 0.52958(9) 0.0462(7) Uani 1 1 d . U
H38 H 0.256362 0.529740 0.529150 0.055 Uiso 1 1 calc R U
C37 C 0.24472(18) 0.63318(16) 0.56389(8) 0.0351(6) Uani 1 1 d . U
C39 C 0.1685(2) 0.60565(19) 0.49605(9) 0.0531(8) Uani 1 1 d . U
H39 H 0.156331 0.570169 0.472681 0.064 Uiso 1 1 calc R U
C40 C 0.1267(2) 0.68050(19) 0.49583(9) 0.0494(8) Uani 1 1 d . U
H40 H 0.086613 0.695560 0.472377 0.059 Uiso 1 1 calc R U
C41 C 0.14275(19) 0.73392(17) 0.52948(8) 0.0402(7) Uani 1 1 d . U
H41 H 0.114602 0.785508 0.529541 0.048 Uiso 1 1 calc R U
C42 C 0.20172(17) 0.70874(15) 0.56310(8) 0.0299(6) Uani 1 1 d . U
C44 C 0.68014(16) 0.39218(14) 0.61335(7) 0.0240(5) Uani 1 1 d . U
C43 C 0.57221(18) 0.38905(14) 0.60138(7) 0.0272(6) Uani 1 1 d . U
C45 C 0.73006(16) 0.46555(14) 0.62189(7) 0.0235(5) Uani 1 1 d . U
C47 C 0.88234(16) 0.39722(14) 0.64348(7) 0.0254(5) Uani 1 1 d . U
C46 C 0.83164(16) 0.46739(14) 0.63698(7) 0.0239(5) Uani 1 1 d . U
H46 H 0.866296 0.516720 0.642827 0.029 Uiso 1 1 calc R U
C48 C 0.83405(17) 0.32472(15) 0.63433(7) 0.0287(6) Uani 1 1 d . U
H48 H 0.870282 0.277038 0.638259 0.034 Uiso 1 1 calc R U
C49 C 0.73266(17) 0.32180(14) 0.61941(7) 0.0256(5) Uani 1 1 d . U
C56 C 0.58571(17) 0.63955(14) 0.59197(8) 0.0295(6) Uani 1 1 d . U
C55 C 0.60434(17) 0.65532(14) 0.63536(8) 0.0304(6) Uani 1 1 d . U
C54 C 0.5778(2) 0.71616(16) 0.66249(9) 0.0415(7) Uani 1 1 d . U
H54 H 0.539603 0.759922 0.653188 0.050 Uiso 1 1 calc R U
C53 C 0.6078(2) 0.71176(18) 0.70279(9) 0.0493(8) Uani 1 1 d . U
H53 H 0.589461 0.752896 0.721391 0.059 Uiso 1 1 calc R U
C52 C 0.6641(2) 0.64895(17) 0.71712(8) 0.0438(7) Uani 1 1 d . U
H52 H 0.683653 0.647929 0.745264 0.053 Uiso 1 1 calc R U
C51 C 0.69244(18) 0.58771(15) 0.69122(7) 0.0332(6) Uani 1 1 d . U
H51 H 0.731615 0.544753 0.700912 0.040 Uiso 1 1 calc R U
C50 C 0.66106(17) 0.59170(14) 0.65028(7) 0.0264(5) Uani 1 1 d . U
C58 C 0.5348(2) 0.64880(17) 0.52152(9) 0.0441(7) Uani 1 1 d . U
H58 H 0.501397 0.676311 0.500156 0.053 Uiso 1 1 calc R U
C59 C 0.58077(19) 0.57714(17) 0.51275(8) 0.0394(7) Uani 1 1 d . U
H59 H 0.579451 0.557026 0.485432 0.047 Uiso 1 1 calc R U
C60 C 0.62848(18) 0.53435(15) 0.54286(7) 0.0333(6) Uani 1 1 d . U
H60 H 0.658873 0.484750 0.536842 0.040 Uiso 1 1 calc R U
C61 C 0.63028(16) 0.56660(14) 0.58217(7) 0.0265(5) Uani 1 1 d . U
C62 C 1.06339(17) 0.39145(14) 0.63496(7) 0.0274(6) Uani 1 1 d . U
C63 C 1.04546(19) 0.39725(16) 0.59401(8) 0.0376(7) Uani 1 1 d . U
H63 H 0.978779 0.407102 0.582266 0.045 Uiso 1 1 calc R U
C64 C 1.1239(2) 0.38887(19) 0.56939(8) 0.0472(8) Uani 1 1 d . U
H64 H 1.110487 0.393186 0.541136 0.057 Uiso 1 1 calc R U
C65 C 1.2214(2) 0.37420(18) 0.58638(9) 0.0471(7) Uani 1 1 d . U
H65 H 1.275183 0.368222 0.569887 0.057 Uiso 1 1 calc R U
C66 C 1.23933(19) 0.36842(17) 0.62750(8) 0.0410(7) Uani 1 1 d . U
H66 H 1.305850 0.358275 0.639324 0.049 Uiso 1 1 calc R U
C67 C 1.16206(17) 0.37718(15) 0.65147(8) 0.0306(6) Uani 1 1 d . U
C68 C 1.10698(17) 0.36343(15) 0.71584(7) 0.0306(6) Uani 1 1 d . U
C69 C 1.1297(2) 0.34033(16) 0.75420(8) 0.0378(7) Uani 1 1 d . U
H69 H 1.197585 0.328314 0.763536 0.045 Uiso 1 1 calc R U
C70 C 1.0546(2) 0.33434(16) 0.77947(8) 0.0422(7) Uani 1 1 d . U
H70 H 1.070972 0.319088 0.806195 0.051 Uiso 1 1 calc R U
C71 C 0.9556(2) 0.35068(15) 0.76561(8) 0.0372(6) Uani 1 1 d . U
H71 H 0.903816 0.347588 0.782926 0.045 Uiso 1 1 calc R U
C72 C 0.93228(18) 0.37161(14) 0.72636(7) 0.0305(6) Uani 1 1 d . U
H72 H 0.863969 0.381653 0.716737 0.037 Uiso 1 1 calc R U
C73 C 1.00759(17) 0.37811(14) 0.70083(7) 0.0268(5) Uani 1 1 d . U
C74 C 0.65834(17) 0.20183(15) 0.57730(8) 0.0299(6) Uani 1 1 d . U
C75 C 0.66634(19) 0.22178(17) 0.53852(8) 0.0381(6) Uani 1 1 d . U
H75 H 0.690436 0.272605 0.533378 0.046 Uiso 1 1 calc R U
C76 C 0.6381(2) 0.16529(19) 0.50725(9) 0.0471(7) Uani 1 1 d . U
H76 H 0.643383 0.177325 0.480215 0.057 Uiso 1 1 calc R U
C77 C 0.6018(2) 0.09076(19) 0.51494(10) 0.0519(8) Uani 1 1 d . U
H77 H 0.582192 0.052970 0.493086 0.062 Uiso 1 1 calc R U
C78 C 0.5944(2) 0.07160(17) 0.55393(9) 0.0462(7) Uani 1 1 d . U
H78 H 0.570773 0.020534 0.558906 0.055 Uiso 1 1 calc R U
C79 C 0.62153(18) 0.12733(15) 0.58599(8) 0.0345(6) Uani 1 1 d . U
C80 C 0.62110(18) 0.12879(15) 0.62936(8) 0.0360(6) Uani 1 1 d . U
C81 C 0.5893(2) 0.07471(17) 0.65547(10) 0.0496(8) Uani 1 1 d . U
H81 H 0.563008 0.024090 0.645312 0.060 Uiso 1 1 calc R U
C82 C 0.5971(2) 0.09664(19) 0.69615(10) 0.0572(8) Uani 1 1 d . U
H82 H 0.576655 0.060390 0.714244 0.069 Uiso 1 1 calc R U
C83 C 0.6342(2) 0.17063(19) 0.71110(9) 0.0510(8) Uani 1 1 d . U
H83 H 0.637844 0.184283 0.739288 0.061 Uiso 1 1 calc R U
C84 C 0.6659(2) 0.22502(17) 0.68626(8) 0.0401(7) Uani 1 1 d . U
H84 H 0.692285 0.275399 0.696797 0.048 Uiso 1 1 calc R U
C85 C 0.65794(17) 0.20342(15) 0.64536(8) 0.0317(6) Uani 1 1 d . U
C86 C 0.13879(18) 0.35786(14) 0.89056(7) 0.0277(6) Uani 1 1 d . U
C87 C 0.23893(16) 0.35834(14) 0.87814(7) 0.0238(5) Uani 1 1 d . U
C88 C 0.27934(17) 0.42689(14) 0.86464(7) 0.0253(5) Uani 1 1 d . U
C89 C 0.37458(16) 0.42532(15) 0.85105(7) 0.0284(6) Uani 1 1 d . U
H89 H 0.402894 0.472205 0.842643 0.034 Uiso 1 1 calc R U
C90 C 0.42824(17) 0.35483(15) 0.84981(7) 0.0294(6) Uani 1 1 d . U
C91 C 0.38966(17) 0.28633(15) 0.86376(7) 0.0306(6) Uani 1 1 d . U
H91 H 0.427296 0.238655 0.863179 0.037 Uiso 1 1 calc R U
C92 C 0.29605(16) 0.28833(14) 0.87846(7) 0.0249(5) Uani 1 1 d . U
C93 C 0.20574(17) 0.54331(15) 0.90154(7) 0.0289(6) Uani 1 1 d . U
C94 C 0.21741(19) 0.52131(16) 0.94074(8) 0.0365(6) Uani 1 1 d . U
H94 H 0.239351 0.469762 0.946989 0.044 Uiso 1 1 calc R U
C95 C 0.1957(2) 0.57787(17) 0.97061(8) 0.0428(7) Uani 1 1 d . U
H95 H 0.204709 0.565183 0.997992 0.051 Uiso 1 1 calc R U
C96 C 0.1608(2) 0.65292(17) 0.96144(9) 0.0459(7) Uani 1 1 d . U
H96 H 0.144743 0.689875 0.982496 0.055 Uiso 1 1 calc R U
C97 C 0.14951(19) 0.67400(16) 0.92206(9) 0.0417(7) Uani 1 1 d . U
H97 H 0.126474 0.725313 0.915876 0.050 Uiso 1 1 calc R U
C98 C 0.17243(18) 0.61879(15) 0.89157(8) 0.0340(6) Uani 1 1 d . U
C99 C 0.17444(18) 0.62200(15) 0.84797(8) 0.0325(6) Uani 1 1 d . U
C100 C 0.1495(2) 0.68029(17) 0.82106(9) 0.0447(7) Uani 1 1 d . U
H100 H 0.124609 0.730176 0.830257 0.054 Uiso 1 1 calc R U
C101 C 0.1618(2) 0.66399(18) 0.78105(9) 0.0494(8) Uani 1 1 d . U
H101 H 0.146394 0.703620 0.762621 0.059 Uiso 1 1 calc R U
C102 C 0.1962(2) 0.59078(17) 0.76694(9) 0.0451(7) Uani 1 1 d . U
H102 H 0.203568 0.581229 0.739062 0.054 Uiso 1 1 calc R U
C103 C 0.22021(18) 0.53109(16) 0.79300(8) 0.0357(6) Uani 1 1 d . U
H103 H 0.243409 0.480884 0.783436 0.043 Uiso 1 1 calc R U
C104 C 0.20881(17) 0.54801(15) 0.83342(8) 0.0307(6) Uani 1 1 d . U
C105 C 0.53654(17) 0.37715(15) 0.79713(8) 0.0316(6) Uani 1 1 d . U
C106 C 0.45446(19) 0.38611(15) 0.76834(8) 0.0342(6) Uani 1 1 d . U
H106 H 0.388018 0.376170 0.774872 0.041 Uiso 1 1 calc R U
C107 C 0.4677(2) 0.40923(16) 0.73037(8) 0.0408(7) Uani 1 1 d . U
H107 H 0.410499 0.414439 0.711153 0.049 Uiso 1 1 calc R U
C108 C 0.5631(2) 0.42478(17) 0.72012(8) 0.0454(7) Uani 1 1 d . U
H108 H 0.572168 0.441973 0.694286 0.054 Uiso 1 1 calc R U
C109 C 0.6455(2) 0.41469(17) 0.74847(8) 0.0453(7) Uani 1 1 d . U
H109 H 0.711772 0.425218 0.741880 0.054 Uiso 1 1 calc R U
C110 C 0.63307(18) 0.38971(16) 0.78598(8) 0.0361(6) Uani 1 1 d . U
C111 C 0.70774(18) 0.36561(16) 0.85163(8) 0.0353(6) Uani 1 1 d . U
C112 C 0.79370(19) 0.36672(17) 0.87785(9) 0.0431(7) Uani 1 1 d . U
H112 H 0.857228 0.376102 0.868397 0.052 Uiso 1 1 calc R U
C113 C 0.7895(2) 0.35435(18) 0.91797(9) 0.0488(8) Uani 1 1 d . U
H113 H 0.849731 0.354419 0.936055 0.059 Uiso 1 1 calc R U
C114 C 0.6961(2) 0.34179(19) 0.93166(9) 0.0509(8) Uani 1 1 d . U
H114 H 0.691943 0.332640 0.959157 0.061 Uiso 1 1 calc R U
C115 C 0.60857(19) 0.34273(16) 0.90472(8) 0.0413(7) Uani 1 1 d . U
H115 H 0.544656 0.335992 0.914352 0.050 Uiso 1 1 calc R U
C116 C 0.61261(17) 0.35318(14) 0.86450(8) 0.0310(6) Uani 1 1 d . U
C117 C 0.19876(17) 0.15943(14) 0.87132(8) 0.0284(6) Uani 1 1 d . U
C118 C 0.15952(19) 0.15615(16) 0.83104(8) 0.0378(6) Uani 1 1 d . U
H118 H 0.169003 0.198194 0.814374 0.045 Uiso 1 1 calc R U
C119 C 0.1052(2) 0.08734(18) 0.81643(9) 0.0469(7) Uani 1 1 d . U
H119 H 0.078299 0.081683 0.788856 0.056 Uiso 1 1 calc R U
C120 C 0.0896(2) 0.02696(18) 0.84133(9) 0.0470(7) Uani 1 1 d . U
H120 H 0.050654 -0.018276 0.830552 0.056 Uiso 1 1 calc R U
C121 C 0.12914(19) 0.03113(16) 0.88106(8) 0.0389(7) Uani 1 1 d . U
H121 H 0.117856 -0.010691 0.897633 0.047 Uiso 1 1 calc R U
C122 C 0.18618(17) 0.09777(14) 0.89678(7) 0.0287(6) Uani 1 1 d . U
C123 C 0.24244(17) 0.11978(14) 0.93516(7) 0.0284(6) Uani 1 1 d . U
C124 C 0.2632(2) 0.08152(16) 0.97086(8) 0.0386(7) Uani 1 1 d . U
H124 H 0.234869 0.030746 0.973442 0.046 Uiso 1 1 calc R U
C125 C 0.3252(2) 0.11875(19) 1.00211(9) 0.0498(8) Uani 1 1 d . U
H125 H 0.339776 0.093118 1.026433 0.060 Uiso 1 1 calc R U
C126 C 0.3672(2) 0.19326(18) 0.99892(8) 0.0442(7) Uani 1 1 d . U
H126 H 0.409924 0.217375 1.021063 0.053 Uiso 1 1 calc R U
C127 C 0.34766(18) 0.23324(16) 0.96370(7) 0.0339(6) Uani 1 1 d . U
H127 H 0.375268 0.284407 0.961488 0.041 Uiso 1 1 calc R U
C128 C 0.28620(16) 0.19467(14) 0.93226(7) 0.0250(5) Uani 1 1 d . U
C129 C -0.06837(18) -0.14107(14) 0.89777(7) 0.0269(6) Uani 1 1 d . U
C130 C -0.17611(16) -0.14133(14) 0.88575(7) 0.0225(5) Uani 1 1 d . U
C131 C -0.22656(16) -0.07056(14) 0.87768(7) 0.0245(5) Uani 1 1 d . U
C132 C -0.32887(17) -0.07285(14) 0.86363(7) 0.0266(5) Uani 1 1 d . U
H132 H -0.363778 -0.025061 0.858466 0.032 Uiso 1 1 calc R U
C133 C -0.37995(16) -0.14500(14) 0.85716(7) 0.0249(5) Uani 1 1 d . U
C134 C -0.33097(17) -0.21582(14) 0.86529(7) 0.0262(5) Uani 1 1 d . U
H134 H -0.366947 -0.264803 0.860970 0.031 Uiso 1 1 calc R U
C135 C -0.22930(16) -0.21400(14) 0.87974(7) 0.0238(5) Uani 1 1 d . U
C136 C -0.16791(17) 0.05197(15) 0.84978(8) 0.0300(6) Uani 1 1 d . U
C137 C -0.19738(19) 0.03456(16) 0.80915(8) 0.0371(6) Uani 1 1 d . U
H137 H -0.226419 -0.015487 0.799511 0.045 Uiso 1 1 calc R U
C138 C -0.1831(2) 0.09285(18) 0.78282(9) 0.0505(8) Uani 1 1 d . U
H138 H -0.202931 0.083033 0.754734 0.061 Uiso 1 1 calc R U
C139 C -0.1391(2) 0.16656(18) 0.79790(10) 0.0534(8) Uani 1 1 d . U
H139 H -0.129562 0.205938 0.779713 0.064 Uiso 1 1 calc R U
C140 C -0.1096(2) 0.18247(17) 0.83848(9) 0.0449(7) Uani 1 1 d . U
H140 H -0.080382 0.232427 0.848156 0.054 Uiso 1 1 calc R U
C141 C -0.12318(18) 0.12435(15) 0.86540(8) 0.0342(6) Uani 1 1 d . U
C142 C -0.10096(17) 0.11976(15) 0.90831(8) 0.0329(6) Uani 1 1 d . U
C143 C -0.05814(19) 0.17249(16) 0.93965(9) 0.0418(7) Uani 1 1 d . U
H143 H -0.034829 0.223290 0.934097 0.050 Uiso 1 1 calc R U
C144 C -0.0501(2) 0.14989(17) 0.97881(9) 0.0470(7) Uani 1 1 d . U
H144 H -0.020798 0.185402 1.000217 0.056 Uiso 1 1 calc R U
C145 C -0.08446(19) 0.07563(17) 0.98721(8) 0.0420(7) Uani 1 1 d . U
H145 H -0.079292 0.061877 1.014418 0.050 Uiso 1 1 calc R U
C146 C -0.12605(18) 0.02123(16) 0.95688(8) 0.0339(6) Uani 1 1 d . U
H146 H -0.148402 -0.029711 0.962657 0.041 Uiso 1 1 calc R U
C147 C -0.13347(17) 0.04465(14) 0.91775(8) 0.0295(6) Uani 1 1 d . U
C148 C -0.14921(17) -0.31886(15) 0.92215(8) 0.0293(6) Uani 1 1 d . U
C149 C -0.16160(19) -0.28874(17) 0.96063(8) 0.0385(7) Uani 1 1 d . U
H149 H -0.191574 -0.238507 0.965443 0.046 Uiso 1 1 calc R U
C150 C -0.1284(2) -0.33493(19) 0.99219(9) 0.0492(8) Uani 1 1 d . U
H150 H -0.135377 -0.315908 1.019165 0.059 Uiso 1 1 calc R U
C151 C -0.0847(2) -0.40936(19) 0.98469(10) 0.0531(8) Uani 1 1 d . U
H151 H -0.063276 -0.440038 1.006734 0.064 Uiso 1 1 calc R U
C152 C -0.0723(2) -0.43872(17) 0.94614(9) 0.0455(7) Uani 1 1 d . U
H152 H -0.042889 -0.489232 0.941537 0.055 Uiso 1 1 calc R U
C153 C -0.10373(17) -0.39312(15) 0.91370(8) 0.0330(6) Uani 1 1 d . U
C154 C -0.10140(17) -0.40425(15) 0.87074(8) 0.0328(6) Uani 1 1 d . U
C155 C -0.06227(19) -0.46175(17) 0.84492(9) 0.0447(7) Uani 1 1 d . U
H155 H -0.030824 -0.507495 0.855339 0.054 Uiso 1 1 calc R U
C156 C -0.0695(2) -0.45177(18) 0.80422(10) 0.0519(8) Uani 1 1 d . U
H156 H -0.041858 -0.490688 0.786752 0.062 Uiso 1 1 calc R U
C157 C -0.1165(2) -0.38594(18) 0.78806(9) 0.0473(8) Uani 1 1 d . U
H157 H -0.120925 -0.380607 0.759826 0.057 Uiso 1 1 calc R U
C158 C -0.15678(19) -0.32802(16) 0.81304(8) 0.0375(6) Uani 1 1 d . U
H158 H -0.189867 -0.283312 0.802183 0.045 Uiso 1 1 calc R U
C159 C -0.14769(17) -0.33689(15) 0.85409(8) 0.0301(6) Uani 1 1 d . U
C160 C -0.51422(17) -0.12984(14) 0.80218(7) 0.0264(5) Uani 1 1 d . U
C161 C -0.44711(18) -0.11337(15) 0.77487(7) 0.0317(6) Uani 1 1 d . U
H161 H -0.376545 -0.113299 0.783302 0.038 Uiso 1 1 calc R U
C162 C -0.4799(2) -0.09702(16) 0.73567(8) 0.0404(7) Uani 1 1 d . U
H162 H -0.432143 -0.086377 0.717522 0.048 Uiso 1 1 calc R U
C163 C -0.5818(2) -0.09619(18) 0.72298(8) 0.0472(8) Uani 1 1 d . U
H163 H -0.604874 -0.084248 0.696209 0.057 Uiso 1 1 calc R U
C164 C -0.6502(2) -0.11297(18) 0.74973(8) 0.0468(8) Uani 1 1 d . U
H164 H -0.720657 -0.113045 0.741034 0.056 Uiso 1 1 calc R U
C165 C -0.61780(18) -0.12950(15) 0.78863(8) 0.0329(6) Uani 1 1 d . U
C166 C -0.66031(17) -0.14571(15) 0.85434(8) 0.0312(6) Uani 1 1 d . U
C167 C -0.73488(19) -0.14353(16) 0.87999(8) 0.0394(7) Uani 1 1 d . U
H167 H -0.803922 -0.143114 0.869147 0.047 Uiso 1 1 calc R U
C168 C -0.7106(2) -0.14194(17) 0.92107(9) 0.0469(7) Uani 1 1 d . U
H168 H -0.762451 -0.141088 0.938565 0.056 Uiso 1 1 calc R U
C169 C -0.6100(2) -0.14159(19) 0.93662(9) 0.0510(8) Uani 1 1 d . U
H169 H -0.592450 -0.140025 0.964979 0.061 Uiso 1 1 calc R U
C170 C -0.53388(19) -0.14352(17) 0.91087(8) 0.0414(7) Uani 1 1 d . U
H170 H -0.464867 -0.142967 0.921802 0.050 Uiso 1 1 calc R U
C171 C -0.55862(17) -0.14623(14) 0.86943(7) 0.0279(6) Uani 1 1 d . U
C57 C 0.53651(18) 0.68099(16) 0.56079(9) 0.0403(7) Uani 1 1 d . U
H57 H 0.504968 0.730237 0.566517 0.048 Uiso 1 1 calc R U

loop_
_atom_site_aniso_label
_atom_site_aniso_U_11
_atom_site_aniso_U_22
_atom_site_aniso_U_33
_atom_site_aniso_U_23
_atom_site_aniso_U_13
_atom_site_aniso_U_12
O1 0.0280(11) 0.0669(16) 0.0832(16) -0.0075(12) 0.0183(10) 0.0024(10)
N1 0.0258(12) 0.0464(16) 0.0524(15) 0.0037(12) 0.0040(10) 0.0009(10)
C1 0.0253(13) 0.0216(14) 0.0336(15) -0.0011(11) 0.0011(11) -0.0022(10)
O2 0.0222(9) 0.0592(14) 0.0445(12) 0.0102(10) -0.0009(8) -0.0020(8)
N2 0.0302(11) 0.0221(12) 0.0350(12) 0.0003(9) 0.0064(9) -0.0051(9)
C2 0.0199(11) 0.0245(14) 0.0321(14) 0.0038(11) 0.0007(10) 0.0015(10)
N3 0.0184(10) 0.0369(14) 0.0602(15) 0.0077(11) 0.0070(10) -0.0002(9)
O3 0.0255(10) 0.0843(17) 0.0548(13) 0.0213(11) 0.0140(9) 0.0059(10)
C3 0.0236(12) 0.0216(13) 0.0337(14) 0.0021(11) 0.0033(10) -0.0036(10)
N4 0.0301(11) 0.0197(11) 0.0427(13) 0.0022(10) 0.0027(9) 0.0034(9)
O4 0.0256(9) 0.0620(14) 0.0403(11) 0.0019(10) -0.0050(8) -0.0069(9)
C4 0.0236(12) 0.0252(14) 0.0403(15) 0.0023(12) 0.0060(11) 0.0041(10)
N5 0.0266(12) 0.0343(14) 0.0578(16) 0.0077(11) -0.0023(10) -0.0052(10)
C5 0.0195(12) 0.0289(15) 0.0455(16) 0.0099(12) 0.0068(11) 0.0001(10)
N6 0.0239(10) 0.0196(11) 0.0323(12) 0.0022(9) 0.0013(9) 0.0014(8)
C6 0.0229(13) 0.0252(14) 0.0514(17) 0.0054(12) 0.0035(11) -0.0052(10)
C7 0.0258(13) 0.0206(13) 0.0386(15) 0.0036(11) 0.0003(11) -0.0002(10)
N7 0.0199(10) 0.0339(13) 0.0320(12) 0.0053(10) -0.0013(9) 0.0000(9)
C8 0.0225(12) 0.0255(14) 0.0426(15) 0.0075(12) 0.0086(11) 0.0013(10)
N8 0.0328(11) 0.0199(11) 0.0340(12) 0.0007(9) -0.0004(9) -0.0041(9)
N9 0.0285(12) 0.0399(14) 0.0440(14) 0.0099(11) 0.0060(10) -0.0005(10)
C9 0.0340(15) 0.0388(17) 0.0482(17) 0.0100(14) 0.0096(13) 0.0052(12)
C10 0.0463(17) 0.053(2) 0.0523(19) 0.0232(15) 0.0162(14) 0.0137(14)
N10 0.0338(11) 0.0224(12) 0.0338(12) 0.0075(9) 0.0050(9) 0.0069(9)
C11 0.0505(19) 0.048(2) 0.084(2) 0.0343(18) 0.0328(18) 0.0168(15)
N11 0.0229(11) 0.0400(14) 0.0443(13) 0.0160(11) 0.0109(9) 0.0039(9)
C12 0.0332(15) 0.0295(17) 0.097(2) 0.0173(17) 0.0227(16) 0.0017(12)
N12 0.0277(11) 0.0206(11) 0.0325(12) 0.0076(9) 0.0022(9) -0.0018(8)
C13 0.0234(13) 0.0202(14) 0.0641(18) 0.0039(13) 0.0092(12) -0.0006(10)
N13 0.0264(12) 0.0266(13) 0.0622(16) 0.0088(11) -0.0005(10) -0.0020(9)
C14 0.0238(13) 0.0217(14) 0.0596(18) -0.0061(13) 0.0007(12) -0.0042(10)
N14 0.0282(11) 0.0186(11) 0.0392(12) 0.0046(9) -0.0016(9) -0.0035(8)
C15 0.0416(17) 0.0295(17) 0.086(2) -0.0116(16) -0.0055(16) -0.0034(13)
N15 0.0281(11) 0.0194(11) 0.0351(12) 0.0051(9) -0.0026(9) 0.0023(8)
C16 0.060(2) 0.046(2) 0.065(2) -0.0237(17) -0.0098(17) 0.0084(16)
N16 0.0186(10) 0.0352(13) 0.0327(12) 0.0069(10) 0.0021(8) 0.0025(9)
C17 0.060(2) 0.051(2) 0.0431(18) -0.0115(15) -0.0013(15) 0.0159(16)
C18 0.0411(16) 0.0336(17) 0.0413(16) -0.0009(13) 0.0019(13) 0.0045(12)
C19 0.0279(13) 0.0247(15) 0.0427(16) -0.0033(12) 0.0015(11) 0.0015(11)
C20 0.0235(13) 0.0310(16) 0.0655(19) 0.0136(14) 0.0038(13) 0.0006(11)
C21 0.0277(15) 0.076(2) 0.066(2) 0.0290(18) -0.0006(14) 0.0013(15)
C23 0.0350(17) 0.065(2) 0.095(3) 0.029(2) -0.0139(17) -0.0046(15)
C22 0.0398(18) 0.091(3) 0.076(2) 0.034(2) -0.0114(16) 0.0005(17)
C24 0.0235(15) 0.050(2) 0.103(3) 0.023(2) 0.0047(16) -0.0023(13)
C25 0.0258(14) 0.0295(16) 0.074(2) 0.0070(15) 0.0064(13) 0.0015(11)
C26 0.0333(15) 0.0360(17) 0.067(2) -0.0118(15) 0.0191(14) -0.0030(12)
C27 0.0529(19) 0.067(2) 0.064(2) -0.0196(18) 0.0334(16) -0.0157(17)
C28 0.074(2) 0.064(2) 0.050(2) -0.0153(17) 0.0253(17) -0.0176(19)
C29 0.0551(18) 0.044(2) 0.0535(19) -0.0087(15) 0.0150(15) -0.0089(15)
C30 0.0326(14) 0.0359(17) 0.0514(18) -0.0041(14) 0.0115(13) -0.0028(12)
C031 0.0333(14) 0.0250(15) 0.0512(17) -0.0015(13) 0.0160(12) -0.0032(11)
C31 0.0237(13) 0.0296(15) 0.0459(16) 0.0095(12) 0.0024(11) -0.0008(11)
C32 0.0399(16) 0.0431(18) 0.0509(18) 0.0084(14) 0.0002(14) 0.0011(13)
C34 0.0454(18) 0.047(2) 0.091(3) 0.0338(19) 0.0004(17) 0.0034(15)
C33 0.0421(17) 0.064(2) 0.063(2) 0.0257(17) -0.0063(15) -0.0060(16)
C35 0.0391(16) 0.0296(17) 0.085(2) 0.0180(16) 0.0112(16) 0.0060(13)
C36 0.0266(13) 0.0234(15) 0.0596(18) 0.0091(13) 0.0100(12) 0.0008(11)
C38 0.0446(17) 0.0348(17) 0.0607(19) -0.0081(14) 0.0191(14) 0.0002(13)
C37 0.0243(13) 0.0339(16) 0.0487(16) -0.0009(13) 0.0139(12) -0.0017(11)
C39 0.0572(19) 0.053(2) 0.0475(19) -0.0157(16) 0.0105(15) -0.0047(16)
C40 0.0484(18) 0.057(2) 0.0423(18) -0.0038(15) 0.0059(14) 0.0000(15)
C41 0.0397(15) 0.0367(17) 0.0447(17) 0.0029(13) 0.0062(13) -0.0012(13)
C42 0.0262(13) 0.0258(14) 0.0384(15) 0.0010(12) 0.0072(11) -0.0031(10)
C44 0.0199(11) 0.0261(14) 0.0257(13) 0.0026(11) 0.0008(10) 0.0012(10)
C43 0.0260(13) 0.0194(14) 0.0360(15) 0.0049(11) -0.0001(11) -0.0026(10)
C45 0.0232(12) 0.0208(13) 0.0270(13) 0.0022(10) 0.0046(10) 0.0028(9)
C47 0.0184(11) 0.0287(14) 0.0288(14) 0.0032(11) 0.0004(10) 0.0006(10)
C46 0.0212(12) 0.0210(13) 0.0295(14) 0.0024(11) 0.0024(10) -0.0060(9)
C48 0.0253(12) 0.0234(14) 0.0366(15) 0.0025(11) 0.0001(11) 0.0030(10)
C49 0.0259(12) 0.0168(13) 0.0339(14) 0.0021(11) 0.0022(10) -0.0025(10)
C56 0.0214(12) 0.0223(14) 0.0452(15) 0.0070(11) 0.0028(11) -0.0007(10)
C55 0.0227(12) 0.0228(14) 0.0460(16) 0.0022(12) 0.0052(11) 0.0003(10)
C54 0.0400(16) 0.0259(16) 0.0588(19) -0.0035(13) 0.0105(14) 0.0062(12)
C53 0.0512(18) 0.0394(18) 0.0554(19) -0.0178(15) 0.0102(15) 0.0029(14)
C52 0.0439(16) 0.0481(19) 0.0379(17) -0.0093(14) 0.0051(13) -0.0013(14)
C51 0.0314(14) 0.0307(15) 0.0368(15) 0.0004(12) 0.0022(11) -0.0015(11)
C50 0.0252(12) 0.0228(14) 0.0308(14) -0.0023(11) 0.0040(10) -0.0021(10)
C58 0.0363(15) 0.0438(18) 0.0526(19) 0.0226(15) -0.0066(14) -0.0002(13)
C59 0.0389(15) 0.0444(18) 0.0345(16) 0.0102(13) -0.0031(12) -0.0048(13)
C60 0.0326(14) 0.0299(16) 0.0372(15) 0.0045(12) 0.0020(12) -0.0019(11)
C61 0.0221(12) 0.0237(14) 0.0332(14) 0.0074(11) -0.0028(10) -0.0027(10)
C62 0.0234(12) 0.0242(14) 0.0349(14) 0.0048(11) 0.0036(10) -0.0019(10)
C63 0.0276(14) 0.0465(18) 0.0381(16) 0.0048(13) 0.0005(11) 0.0003(12)
C64 0.0385(16) 0.068(2) 0.0360(16) 0.0034(15) 0.0077(13) -0.0002(14)
C65 0.0311(15) 0.057(2) 0.0550(19) -0.0013(16) 0.0146(13) -0.0016(13)
C66 0.0241(13) 0.0476(19) 0.0520(18) 0.0064(14) 0.0054(12) 0.0007(12)
C67 0.0242(12) 0.0289(15) 0.0387(15) 0.0054(12) 0.0024(11) -0.0023(10)
C68 0.0246(12) 0.0306(15) 0.0359(15) 0.0029(12) -0.0005(11) -0.0007(11)
C69 0.0354(15) 0.0371(17) 0.0396(16) 0.0084(13) -0.0057(12) 0.0021(12)
C70 0.0520(17) 0.0394(18) 0.0339(16) 0.0031(13) -0.0013(13) 0.0038(14)
C71 0.0437(15) 0.0296(16) 0.0386(16) 0.0034(12) 0.0049(13) -0.0017(12)
C72 0.0294(13) 0.0280(15) 0.0341(15) 0.0003(12) 0.0046(11) -0.0001(11)
C73 0.0248(12) 0.0194(13) 0.0351(14) -0.0004(11) -0.0004(10) -0.0004(10)
C74 0.0243(13) 0.0234(14) 0.0402(15) -0.0015(11) -0.0022(11) 0.0025(10)
C75 0.0348(15) 0.0380(17) 0.0404(16) -0.0011(13) 0.0024(12) -0.0003(12)
C76 0.0397(16) 0.055(2) 0.0449(18) -0.0128(15) 0.0052(13) -0.0009(14)
C77 0.0421(17) 0.0436(19) 0.065(2) -0.0225(16) -0.0008(15) -0.0017(14)
C78 0.0359(16) 0.0299(17) 0.069(2) -0.0125(15) -0.0025(14) -0.0029(12)
C79 0.0245(13) 0.0207(14) 0.0561(17) -0.0027(12) -0.0016(12) -0.0006(10)
C80 0.0262(13) 0.0257(15) 0.0551(17) 0.0071(13) -0.0025(12) -0.0025(11)
C81 0.0456(17) 0.0277(17) 0.076(2) 0.0145(15) 0.0022(16) -0.0076(13)
C82 0.062(2) 0.042(2) 0.072(2) 0.0275(17) 0.0094(18) -0.0022(16)
C83 0.0567(19) 0.051(2) 0.0480(19) 0.0201(15) 0.0070(15) -0.0008(15)
C84 0.0436(16) 0.0319(17) 0.0442(17) 0.0061(13) 0.0003(13) 0.0001(12)
C85 0.0253(13) 0.0242(15) 0.0452(16) 0.0071(12) -0.0008(11) 0.0018(10)
C86 0.0266(13) 0.0263(15) 0.0312(14) 0.0095(11) 0.0023(11) 0.0007(10)
C87 0.0199(11) 0.0242(13) 0.0280(13) 0.0041(11) 0.0040(10) -0.0027(9)
C88 0.0246(12) 0.0216(13) 0.0301(14) 0.0045(11) 0.0023(10) 0.0017(10)
C89 0.0229(12) 0.0281(14) 0.0350(15) 0.0071(11) 0.0031(10) -0.0040(10)
C90 0.0231(12) 0.0299(15) 0.0369(15) 0.0078(12) 0.0077(11) 0.0010(10)
C91 0.0265(13) 0.0267(15) 0.0399(15) 0.0079(12) 0.0067(11) 0.0051(10)
C92 0.0236(12) 0.0225(13) 0.0288(14) 0.0031(11) 0.0031(10) -0.0018(10)
C93 0.0244(13) 0.0277(14) 0.0356(14) 0.0033(11) 0.0065(11) -0.0001(10)
C94 0.0408(15) 0.0268(15) 0.0416(16) 0.0008(12) 0.0037(12) -0.0042(12)
C95 0.0515(17) 0.0381(18) 0.0391(16) -0.0002(13) 0.0085(13) -0.0035(14)
C96 0.0513(18) 0.0352(17) 0.0514(18) -0.0097(14) 0.0146(14) -0.0010(14)
C97 0.0367(15) 0.0283(16) 0.0600(19) -0.0017(14) 0.0085(14) 0.0053(12)
C98 0.0264(13) 0.0271(15) 0.0487(16) 0.0032(12) 0.0049(12) 0.0014(11)
C99 0.0262(13) 0.0269(15) 0.0446(16) 0.0067(12) 0.0013(11) 0.0023(11)
C100 0.0429(16) 0.0311(17) 0.0579(19) 0.0087(14) -0.0080(14) 0.0035(13)
C101 0.0537(18) 0.0399(18) 0.0536(19) 0.0194(15) -0.0088(15) 0.0034(14)
C102 0.0460(17) 0.0431(18) 0.0464(18) 0.0171(14) -0.0031(14) -0.0018(14)
C103 0.0362(15) 0.0302(16) 0.0413(16) 0.0067(12) 0.0039(12) 0.0006(12)
C104 0.0279(13) 0.0252(14) 0.0392(15) 0.0078(12) 0.0006(11) -0.0009(10)
C105 0.0274(13) 0.0245(15) 0.0456(16) 0.0064(12) 0.0135(11) 0.0029(11)
C106 0.0308(14) 0.0295(16) 0.0434(16) 0.0047(12) 0.0083(12) -0.0022(11)
C107 0.0463(16) 0.0344(17) 0.0409(17) 0.0006(13) 0.0032(13) 0.0015(13)
C108 0.0533(18) 0.0456(19) 0.0400(17) 0.0082(14) 0.0145(14) -0.0012(14)
C109 0.0419(16) 0.0450(19) 0.0538(18) 0.0080(15) 0.0250(14) -0.0017(13)
C110 0.0300(14) 0.0327(16) 0.0474(17) 0.0065(13) 0.0099(12) 0.0021(11)
C111 0.0267(13) 0.0328(16) 0.0482(17) 0.0034(13) 0.0112(12) 0.0039(11)
C112 0.0239(14) 0.0457(19) 0.0592(19) -0.0021(15) 0.0056(13) 0.0018(12)
C113 0.0300(15) 0.054(2) 0.059(2) -0.0024(16) -0.0069(14) -0.0034(13)
C114 0.0422(17) 0.062(2) 0.0462(18) -0.0003(16) -0.0016(13) -0.0091(15)
C115 0.0286(14) 0.0441(18) 0.0515(18) 0.0013(14) 0.0073(12) -0.0045(12)
C116 0.0252(13) 0.0218(14) 0.0466(16) 0.0035(12) 0.0059(11) 0.0009(10)
C117 0.0212(12) 0.0245(14) 0.0396(15) -0.0003(11) 0.0055(11) 0.0006(10)
C118 0.0380(15) 0.0346(17) 0.0394(16) 0.0029(13) -0.0022(12) 0.0013(12)
C119 0.0393(16) 0.051(2) 0.0467(18) -0.0064(15) -0.0052(13) 0.0009(14)
C120 0.0370(16) 0.0362(18) 0.066(2) -0.0050(15) 0.0025(14) -0.0072(13)
C121 0.0341(15) 0.0282(16) 0.0544(18) 0.0008(13) 0.0066(13) -0.0043(11)
C122 0.0256(13) 0.0221(14) 0.0395(15) 0.0016(11) 0.0087(11) -0.0007(10)
C123 0.0268(13) 0.0255(14) 0.0348(14) 0.0063(11) 0.0097(11) 0.0017(10)
C124 0.0480(16) 0.0310(16) 0.0397(16) 0.0110(13) 0.0126(13) 0.0003(12)
C125 0.0576(19) 0.054(2) 0.0401(17) 0.0210(15) 0.0030(14) -0.0002(15)
C126 0.0453(17) 0.0484(19) 0.0381(17) 0.0068(14) -0.0020(13) -0.0017(14)
C127 0.0300(14) 0.0336(16) 0.0385(15) 0.0049(12) 0.0032(11) 0.0001(11)
C128 0.0224(12) 0.0228(14) 0.0307(14) 0.0034(11) 0.0060(10) 0.0010(10)
C129 0.0270(13) 0.0174(13) 0.0365(15) 0.0026(11) 0.0038(11) -0.0001(10)
C130 0.0181(11) 0.0243(13) 0.0249(13) 0.0021(10) 0.0014(9) 0.0009(9)
C131 0.0247(12) 0.0203(13) 0.0290(14) 0.0040(11) 0.0040(10) -0.0008(10)
C132 0.0272(12) 0.0209(14) 0.0322(14) 0.0071(11) 0.0020(10) 0.0038(10)
C133 0.0228(12) 0.0267(14) 0.0251(13) 0.0039(11) 0.0008(10) -0.0006(10)
C134 0.0265(12) 0.0211(13) 0.0308(14) 0.0040(11) 0.0011(10) -0.0025(10)
C135 0.0206(11) 0.0222(13) 0.0284(14) 0.0040(11) 0.0004(10) 0.0025(9)
C136 0.0292(13) 0.0229(14) 0.0387(15) 0.0085(11) 0.0033(11) 0.0007(10)
C137 0.0374(15) 0.0316(16) 0.0421(16) 0.0053(13) 0.0015(12) -0.0024(12)
C138 0.0516(18) 0.049(2) 0.0528(19) 0.0167(15) 0.0042(15) -0.0062(15)
C139 0.060(2) 0.0423(19) 0.061(2) 0.0245(16) 0.0097(16) -0.0062(15)
C140 0.0478(17) 0.0255(16) 0.064(2) 0.0091(14) 0.0114(15) -0.0046(13)
C141 0.0324(14) 0.0204(14) 0.0506(17) 0.0060(12) 0.0058(12) 0.0001(11)
C142 0.0222(13) 0.0247(15) 0.0510(17) 0.0006(12) 0.0021(11) -0.0011(10)
C143 0.0330(15) 0.0234(15) 0.067(2) -0.0045(14) 0.0004(14) -0.0033(11)
C144 0.0392(16) 0.0371(18) 0.060(2) -0.0133(15) -0.0058(14) 0.0001(13)
C145 0.0373(15) 0.0418(18) 0.0443(17) -0.0058(14) -0.0020(13) 0.0032(13)
C146 0.0323(14) 0.0282(15) 0.0403(16) 0.0018(12) -0.0001(12) -0.0015(11)
C147 0.0220(12) 0.0239(14) 0.0414(15) -0.0017(12) -0.0001(11) 0.0003(10)
C148 0.0257(13) 0.0245(14) 0.0382(15) 0.0118(11) -0.0005(11) -0.0017(10)
C149 0.0372(15) 0.0385(17) 0.0402(16) 0.0117(13) 0.0005(12) 0.0019(12)
C150 0.0411(17) 0.063(2) 0.0460(18) 0.0202(16) 0.0048(14) 0.0053(15)
C151 0.0428(17) 0.056(2) 0.065(2) 0.0371(17) 0.0036(15) 0.0048(15)
C152 0.0385(16) 0.0384(18) 0.061(2) 0.0230(15) 0.0005(14) 0.0071(13)
C153 0.0220(13) 0.0238(14) 0.0532(17) 0.0115(12) -0.0018(12) 0.0022(10)
C154 0.0230(13) 0.0233(14) 0.0518(17) 0.0071(12) 0.0002(12) 0.0013(10)
C155 0.0333(15) 0.0294(16) 0.071(2) -0.0024(15) 0.0058(14) 0.0058(12)
C156 0.0415(17) 0.048(2) 0.064(2) -0.0161(16) 0.0118(15) 0.0068(14)
C157 0.0400(16) 0.052(2) 0.0481(18) -0.0114(15) 0.0040(14) 0.0040(14)
C158 0.0359(15) 0.0323(16) 0.0423(16) -0.0021(13) -0.0026(12) 0.0004(12)
C159 0.0230(12) 0.0245(14) 0.0415(15) 0.0003(12) -0.0013(11) -0.0008(10)
C160 0.0255(12) 0.0236(14) 0.0294(14) 0.0008(11) 0.0001(10) 0.0012(10)
C161 0.0312(14) 0.0304(16) 0.0339(15) 0.0029(12) 0.0043(11) 0.0024(11)
C162 0.0462(16) 0.0380(17) 0.0372(16) 0.0027(13) 0.0050(13) 0.0045(13)
C163 0.0546(18) 0.051(2) 0.0345(17) 0.0039(14) -0.0049(14) 0.0066(15)
C164 0.0359(15) 0.059(2) 0.0424(17) 0.0029(15) -0.0115(13) 0.0051(14)
C165 0.0275(13) 0.0316(16) 0.0384(15) 0.0021(12) -0.0012(11) 0.0008(11)
C166 0.0260(13) 0.0272(15) 0.0399(15) 0.0019(12) 0.0020(11) -0.0034(11)
C167 0.0256(14) 0.0399(17) 0.0524(18) 0.0009(14) 0.0052(12) -0.0035(12)
C168 0.0344(15) 0.051(2) 0.0584(19) 0.0010(16) 0.0193(14) -0.0011(13)
C169 0.0446(17) 0.072(2) 0.0388(17) 0.0096(16) 0.0100(13) -0.0044(15)
C170 0.0278(14) 0.058(2) 0.0383(16) 0.0061(14) 0.0017(12) -0.0004(13)
C171 0.0246(12) 0.0234(14) 0.0357(14) 0.0033(11) 0.0024(10) -0.0018(10)
C57 0.0317(14) 0.0277(16) 0.0618(19) 0.0153(14) -0.0012(13) 0.0030(12)

loop_
_atom_type_symbol
_atom_type_description
_atom_type_scat_dispersion_real
_atom_type_scat_dispersion_imag
_atom_type_scat_source
C C 0.0033 0.0016 'International Tables Vol C Tables 4.2.6.8 and 6.1.1.4'
H H 0.0000 0.0000 'International Tables Vol C Tables 4.2.6.8 and 6.1.1.4'
N N 0.0061 0.0033 'International Tables Vol C Tables 4.2.6.8 and 6.1.1.4'
O O 0.0106 0.0060 'International Tables Vol C Tables 4.2.6.8 and 6.1.1.4'

loop_
_geom_angle_atom_site_label_1
_geom_angle_atom_site_label_2
_geom_angle_atom_site_label_3
_geom_angle
C26 O1 C25 116.5(2)
N1 C1 C2 178.5(3)
C67 O2 C68 117.12(17)
C19 N2 C8 108.3(2)
C19 N2 C3 124.4(2)
C8 N2 C3 126.4(2)
C7 C2 C3 120.2(2)
C7 C2 C1 119.6(2)
C3 C2 C1 120.1(2)
C20 N3 C031 118.1(2)
C20 N3 C5 118.7(2)
C031 N3 C5 117.7(2)
C110 O3 C111 117.90(19)
C4 C3 C2 119.2(2)
C4 C3 N2 119.8(2)
C2 C3 N2 121.0(2)
C42 N4 C31 108.0(2)
C42 N4 C7 125.95(19)
C31 N4 C7 124.3(2)
C166 O4 C165 117.04(18)
C5 C4 C3 119.9(2)
C5 C4 H4 120.0
C3 C4 H4 120.0
C6 C5 C4 120.8(2)
C6 C5 N3 121.0(2)
C4 C5 N3 118.1(2)
C50 N6 C61 108.27(19)
C50 N6 C45 124.28(19)
C61 N6 C45 127.4(2)
C7 C6 C5 119.9(2)
C7 C6 H6 120.1
C5 C6 H6 120.1
C6 C7 C2 120.0(2)
C6 C7 N4 120.3(2)
C2 C7 N4 119.6(2)
C62 N7 C73 118.22(18)
C62 N7 C47 119.03(19)
C73 N7 C47 117.11(18)
C9 C8 N2 129.3(2)
C9 C8 C13 122.3(2)
N2 C8 C13 108.4(2)
C74 N8 C85 109.0(2)
C74 N8 C49 126.8(2)
C85 N8 C49 123.2(2)
C8 C9 C10 117.6(3)
C8 C9 H9 121.2
C10 C9 H9 121.2
C9 C10 C11 121.3(3)
C9 C10 H10 119.3
C11 C10 H10 119.3
C104 N10 C88 125.0(2)
C104 N10 C93 108.2(2)
C88 N10 C93 124.32(19)
C12 C11 C10 120.1(3)
C12 C11 H11 119.9
C10 C11 H11 119.9
C105 N11 C116 118.57(19)
C105 N11 C90 119.06(19)
C116 N11 C90 119.1(2)
C11 C12 C13 120.1(3)
C11 C12 H12 120.0
C13 C12 H12 120.0
C128 N12 C117 108.22(19)
C128 N12 C92 124.72(19)
C117 N12 C92 125.8(2)
C12 C13 C8 118.7(3)
C12 C13 C14 133.9(3)
C8 C13 C14 107.4(2)
C15 C14 C19 119.0(3)
C15 C14 C13 134.4(3)
C19 C14 C13 106.6(2)
C147 N14 C136 108.2(2)
C147 N14 C131 127.1(2)
C136 N14 C131 123.5(2)
C14 C15 C16 119.4(3)
C14 C15 H15 120.3
C16 C15 H15 120.3
C148 N15 C159 109.4(2)
C148 N15 C135 126.6(2)
C159 N15 C135 123.94(19)
C15 C16 C17 121.4(3)
C15 C16 H16 119.3
C17 C16 H16 119.3
C160 N16 C171 118.84(18)
C160 N16 C133 119.23(19)
C171 N16 C133 119.46(19)
C18 C17 C16 120.4(3)
C18 C17 H17 119.8
C16 C17 H17 119.8
C17 C18 C19 117.9(3)
C17 C18 H18 121.1
C19 C18 H18 121.1
C18 C19 N2 128.8(2)
C18 C19 C14 121.9(2)
N2 C19 C14 109.2(2)
C21 C20 C25 118.7(3)
C21 C20 N3 123.0(2)
C25 C20 N3 118.3(3)
C20 C21 C22 120.1(3)
C20 C21 H21 120.0
C22 C21 H21 120.0
C24 C23 C22 119.7(3)
C24 C23 H23 120.2
C22 C23 H23 120.2
C23 C22 C21 120.4(3)
C23 C22 H22 119.8
C21 C22 H22 119.8
C25 C24 C23 119.8(3)
C25 C24 H24 120.1
C23 C24 H24 120.1
C24 C25 O1 117.5(3)
C24 C25 C20 121.3(3)
O1 C25 C20 121.1(2)
C27 C26 O1 119.2(3)
C27 C26 C031 119.7(3)
O1 C26 C031 121.1(3)
C28 C27 C26 121.3(3)
C28 C27 H27 119.4
C26 C27 H27 119.4
C27 C28 C29 119.1(3)
C27 C28 H28 120.5
C29 C28 H28 120.5
C30 C29 C28 120.1(3)
C30 C29 H29 120.0
C28 C29 H29 120.0
C29 C30 C031 121.6(3)
C29 C30 H30 119.2
C031 C30 H30 119.2
C30 C031 C26 118.2(3)
C30 C031 N3 123.6(2)
C26 C031 N3 118.2(2)
C32 C31 N4 127.7(2)
C32 C31 C36 123.2(2)
N4 C31 C36 109.1(2)
C33 C32 C31 116.6(3)
C33 C32 H32 121.7
C31 C32 H32 121.7
C35 C34 C33 122.2(3)
C35 C34 H34 118.9
C33 C34 H34 118.9
C32 C33 C34 120.8(3)
C32 C33 H33 119.6
C34 C33 H33 119.6
C34 C35 C36 118.4(3)
C34 C35 H35 120.8
C36 C35 H35 120.8
C35 C36 C31 118.8(3)
C35 C36 C37 134.6(3)
C31 C36 C37 106.5(2)
C39 C38 C37 119.0(3)
C39 C38 H38 120.5
C37 C38 H38 120.5
C38 C37 C42 118.6(3)
C38 C37 C36 133.8(3)
C42 C37 C36 107.4(2)
C40 C39 C38 121.6(3)
C40 C39 H39 119.2
C38 C39 H39 119.2
C39 C40 C41 120.8(3)
C39 C40 H40 119.6
C41 C40 H40 119.6
C40 C41 C42 117.3(3)
C40 C41 H41 121.4
C42 C41 H41 121.4
C41 C42 N4 128.6(2)
C41 C42 C37 122.7(2)
N4 C42 C37 108.7(2)
C49 C44 C45 120.2(2)
C49 C44 C43 119.5(2)
C45 C44 C43 120.1(2)
N5 C43 C44 178.4(3)
C46 C45 C44 119.3(2)
C46 C45 N6 120.2(2)
C44 C45 N6 120.39(19)
C48 C47 C46 121.0(2)
C48 C47 N7 119.9(2)
C46 C47 N7 119.1(2)
C47 C46 C45 119.9(2)
C47 C46 H46 120.0
C45 C46 H46 120.0
C47 C48 C49 119.8(2)
C47 C48 H48 120.1
C49 C48 H48 120.1
C48 C49 C44 119.8(2)
C48 C49 N8 120.2(2)
C44 C49 N8 119.8(2)
C57 C56 C61 118.7(2)
C57 C56 C55 133.9(2)
C61 C56 C55 107.4(2)
C54 C55 C50 118.9(2)
C54 C55 C56 134.2(2)
C50 C55 C56 106.9(2)
C53 C54 C55 118.9(3)
C53 C54 H54 120.6
C55 C54 H54 120.6
C54 C53 C52 121.7(3)
C54 C53 H53 119.1
C52 C53 H53 119.1
C51 C52 C53 121.2(3)
C51 C52 H52 119.4
C53 C52 H52 119.4
C52 C51 C50 117.1(2)
C52 C51 H51 121.4
C50 C51 H51 121.4
C51 C50 C55 122.2(2)
C51 C50 N6 128.9(2)
C55 C50 N6 108.9(2)
C57 C58 C59 121.2(2)
C57 C58 H58 119.4
C59 C58 H58 119.4
C60 C59 C58 121.4(3)
C60 C59 H59 119.3
C58 C59 H59 119.3
C59 C60 C61 117.3(2)
C59 C60 H60 121.3
C61 C60 H60 121.3
C60 C61 C56 122.6(2)
C60 C61 N6 128.8(2)
C56 C61 N6 108.6(2)
C63 C62 C67 118.4(2)
C63 C62 N7 122.6(2)
C67 C62 N7 119.0(2)
C62 C63 C64 121.0(2)
C62 C63 H63 119.5
C64 C63 H63 119.5
C65 C64 C63 119.8(3)
C65 C64 H64 120.1
C63 C64 H64 120.1
C66 C65 C64 119.2(3)
C66 C65 H65 120.4
C64 C65 H65 120.4
C67 C66 C65 120.7(2)
C67 C66 H66 119.7
C65 C66 H66 119.7
C66 C67 O2 117.2(2)
C66 C67 C62 121.0(2)
O2 C67 C62 121.7(2)
C69 C68 O2 117.8(2)
C69 C68 C73 120.9(2)
O2 C68 C73 121.4(2)
C68 C69 C70 120.6(2)
C68 C69 H69 119.7
C70 C69 H69 119.7
C71 C70 C69 119.6(2)
C71 C70 H70 120.2
C69 C70 H70 120.2
C70 C71 C72 119.7(3)
C70 C71 H71 120.1
C72 C71 H71 120.1
C71 C72 C73 120.9(2)
C71 C72 H72 119.5
C73 C72 H72 119.5
C68 C73 C72 118.2(2)
C68 C73 N7 119.3(2)
C72 C73 N7 122.4(2)
C75 C74 N8 129.1(2)
C75 C74 C79 122.6(2)
N8 C74 C79 108.3(2)
C74 C75 C76 117.8(3)
C74 C75 H75 121.1
C76 C75 H75 121.1
C75 C76 C77 120.9(3)
C75 C76 H76 119.6
C77 C76 H76 119.6
C78 C77 C76 120.7(3)
C78 C77 H77 119.7
C76 C77 H77 119.7
C77 C78 C79 119.8(3)
C77 C78 H78 120.1
C79 C78 H78 120.1
C78 C79 C74 118.2(3)
C78 C79 C80 134.8(3)
C74 C79 C80 107.0(2)
C85 C80 C81 119.1(3)
C85 C80 C79 107.1(2)
C81 C80 C79 133.7(3)
C82 C81 C80 118.5(3)
C82 C81 H81 120.7
C80 C81 H81 120.7
C81 C82 C83 121.1(3)
C81 C82 H82 119.5
C83 C82 H82 119.5
C84 C83 C82 121.8(3)
C84 C83 H83 119.1
C82 C83 H83 119.1
C83 C84 C85 117.4(3)
C83 C84 H84 121.3
C85 C84 H84 121.3
C84 C85 N8 129.3(2)
C84 C85 C80 122.1(2)
N8 C85 C80 108.6(2)
N9 C86 C87 178.9(3)
C88 C87 C92 119.5(2)
C88 C87 C86 120.9(2)
C92 C87 C86 119.6(2)
C89 C88 C87 120.1(2)
C89 C88 N10 119.4(2)
C87 C88 N10 120.5(2)
C88 C89 C90 119.7(2)
C88 C89 H89 120.1
C90 C89 H89 120.1
C89 C90 C91 120.8(2)
C89 C90 N11 119.9(2)
C91 C90 N11 119.3(2)
C92 C91 C90 119.5(2)
C92 C91 H91 120.2
C90 C91 H91 120.2
C91 C92 C87 120.2(2)
C91 C92 N12 120.7(2)
C87 C92 N12 119.2(2)
C94 C93 C98 122.5(2)
C94 C93 N10 128.9(2)
C98 C93 N10 108.6(2)
C93 C94 C95 117.0(3)
C93 C94 H94 121.5
C95 C94 H94 121.5
C94 C95 C96 121.7(3)
C94 C95 H95 119.2
C96 C95 H95 119.2
C97 C96 C95 120.6(3)
C97 C96 H96 119.7
C95 C96 H96 119.7
C96 C97 C98 118.9(3)
C96 C97 H97 120.6
C98 C97 H97 120.6
C97 C98 C93 119.4(2)
C97 C98 C99 133.4(2)
C93 C98 C99 107.2(2)
C100 C99 C104 119.5(2)
C100 C99 C98 133.6(3)
C104 C99 C98 106.9(2)
C101 C100 C99 118.6(3)
C101 C100 H100 120.7
C99 C100 H100 120.7
C100 C101 C102 121.4(3)
C100 C101 H101 119.3
C102 C101 H101 119.3
C101 C102 C103 121.1(3)
C101 C102 H102 119.4
C103 C102 H102 119.4
C104 C103 C102 117.3(3)
C104 C103 H103 121.4
C102 C103 H103 121.4
C103 C104 C99 121.9(2)
C103 C104 N10 129.0(2)
C99 C104 N10 109.0(2)
C106 C105 C110 117.7(2)
C106 C105 N11 122.7(2)
C110 C105 N11 119.5(2)
C107 C106 C105 121.2(2)
C107 C106 H106 119.4
C105 C106 H106 119.4
C108 C107 C106 120.7(3)
C108 C107 H107 119.6
C106 C107 H107 119.6
C107 C108 C109 118.3(3)
C107 C108 H108 120.8
C109 C108 H108 120.8
C110 C109 C108 121.2(2)
C110 C109 H109 119.4
C108 C109 H109 119.4
O3 C110 C109 117.5(2)
O3 C110 C105 121.9(2)
C109 C110 C105 120.6(2)
C112 C111 O3 117.0(2)
C112 C111 C116 121.4(3)
O3 C111 C116 121.6(2)
C111 C112 C113 120.7(3)
C111 C112 H112 119.7
C113 C112 H112 119.7
C112 C113 C114 119.3(3)
C112 C113 H113 120.4
C114 C113 H113 120.4
C113 C114 C115 119.4(3)
C113 C114 H114 120.3
C115 C114 H114 120.3
C116 C115 C114 121.5(2)
C116 C115 H115 119.3
C114 C115 H115 119.3
C115 C116 C111 117.7(2)
C115 C116 N11 123.4(2)
C111 C116 N11 118.9(2)
C118 C117 N12 128.6(2)
C118 C117 C122 123.2(2)
N12 C117 C122 108.1(2)
C117 C118 C119 116.1(3)
C117 C118 H118 122.0
C119 C118 H118 122.0
C120 C119 C118 121.5(3)
C120 C119 H119 119.2
C118 C119 H119 119.2
C121 C120 C119 121.6(3)
C121 C120 H120 119.2
C119 C120 H120 119.2
C120 C121 C122 119.0(3)
C120 C121 H121 120.5
C122 C121 H121 120.5
C121 C122 C117 118.6(2)
C121 C122 C123 134.0(2)
C117 C122 C123 107.4(2)
C124 C123 C128 119.1(2)
C124 C123 C122 133.7(2)
C128 C123 C122 107.1(2)
C125 C124 C123 118.8(3)
C125 C124 H124 120.6
C123 C124 H124 120.6
C124 C125 C126 121.4(3)
C124 C125 H125 119.3
C126 C125 H125 119.3
C125 C126 C127 121.2(3)
C125 C126 H126 119.4
C127 C126 H126 119.4
C128 C127 C126 116.8(2)
C128 C127 H127 121.6
C126 C127 H127 121.6
C127 C128 N12 128.4(2)
C127 C128 C123 122.6(2)
N12 C128 C123 109.0(2)
N13 C129 C130 178.8(3)
C131 C130 C135 119.9(2)
C131 C130 C129 120.6(2)
C135 C130 C129 119.4(2)
C132 C131 C130 119.6(2)
C132 C131 N14 120.1(2)
C130 C131 N14 120.3(2)
C133 C132 C131 119.9(2)
C133 C132 H132 120.0
C131 C132 H132 120.0
C132 C133 C134 121.2(2)
C132 C133 N16 120.2(2)
C134 C133 N16 118.6(2)
C135 C134 C133 119.3(2)
C135 C134 H134 120.4
C133 C134 H134 120.4
C134 C135 C130 120.1(2)
C134 C135 N15 120.1(2)
C130 C135 N15 119.56(19)
C137 C136 C141 123.3(2)
C137 C136 N14 128.0(2)
C141 C136 N14 108.7(2)
C136 C137 C138 117.8(3)
C136 C137 H137 121.1
C138 C137 H137 121.1
C137 C138 C139 119.9(3)
C137 C138 H138 120.0
C139 C138 H138 120.0
C140 C139 C138 121.3(3)
C140 C139 H139 119.4
C138 C139 H139 119.4
C139 C140 C141 119.5(3)
C139 C140 H140 120.2
C141 C140 H140 120.2
C136 C141 C140 118.2(3)
C136 C141 C142 107.2(2)
C140 C141 C142 134.6(3)
C143 C142 C147 118.6(2)
C143 C142 C141 133.8(3)
C147 C142 C141 107.5(2)
C144 C143 C142 119.3(3)
C144 C143 H143 120.4
C142 C143 H143 120.4
C143 C144 C145 120.7(3)
C143 C144 H144 119.6
C145 C144 H144 119.6
C146 C145 C144 121.7(3)
C146 C145 H145 119.1
C144 C145 H145 119.1
C147 C146 C145 116.9(3)
C147 C146 H146 121.5
C145 C146 H146 121.5
C146 C147 N14 129.0(2)
C146 C147 C142 122.8(2)
N14 C147 C142 108.3(2)
C149 C148 N15 129.1(2)
C149 C148 C153 123.2(2)
N15 C148 C153 107.7(2)
C148 C149 C150 117.2(3)
C148 C149 H149 121.4
C150 C149 H149 121.4
C149 C150 C151 120.9(3)
C149 C150 H150 119.6
C151 C150 H150 119.6
C152 C151 C150 121.4(3)
C152 C151 H151 119.3
C150 C151 H151 119.3
C151 C152 C153 119.1(3)
C151 C152 H152 120.4
C153 C152 H152 120.4
C152 C153 C148 118.2(3)
C152 C153 C154 134.0(2)
C148 C153 C154 107.8(2)
C155 C154 C159 118.6(3)
C155 C154 C153 134.8(2)
C159 C154 C153 106.5(2)
C156 C155 C154 119.5(3)
C156 C155 H155 120.3
C154 C155 H155 120.3
C155 C156 C157 121.5(3)
C155 C156 H156 119.3
C157 C156 H156 119.3
C158 C157 C156 120.3(3)
C158 C157 H157 119.9
C156 C157 H157 119.9
C159 C158 C157 118.5(3)
C159 C158 H158 120.8
C157 C158 H158 120.8
C158 C159 N15 129.8(2)
C158 C159 C154 121.6(2)
N15 C159 C154 108.5(2)
C161 C160 C165 117.5(2)
C161 C160 N16 124.3(2)
C165 C160 N16 118.3(2)
C162 C161 C160 121.8(2)
C162 C161 H161 119.1
C160 C161 H161 119.1
C163 C162 C161 120.0(3)
C163 C162 H162 120.0
C161 C162 H162 120.0
C162 C163 C164 119.2(3)
C162 C163 H163 120.4
C164 C163 H163 120.4
C165 C164 C163 121.0(3)
C165 C164 H164 119.5
C163 C164 H164 119.5
C164 C165 O4 118.0(2)
C164 C165 C160 120.6(2)
O4 C165 C160 121.4(2)
C167 C166 O4 117.7(2)
C167 C166 C171 120.8(2)
O4 C166 C171 121.5(2)
C168 C167 C166 120.8(2)
C168 C167 H167 119.6
C166 C167 H167 119.6
C167 C168 C169 119.2(3)
C167 C168 H168 120.4
C169 C168 H168 120.4
C168 C169 C170 120.4(3)
C168 C169 H169 119.8
C170 C169 H169 119.8
C171 C170 C169 120.3(2)
C171 C170 H170 119.9
C169 C170 H170 119.9
C170 C171 C166 118.5(2)
C170 C171 N16 122.7(2)
C166 C171 N16 118.7(2)
C58 C57 C56 118.7(2)
C58 C57 H57 120.6
C56 C57 H57 120.6

loop_
_geom_bond_atom_site_label_1
_geom_bond_atom_site_label_2
_geom_bond_distance
O1 C26 1.382(3)
O1 C25 1.394(3)
N1 C1 1.146(3)
C1 C2 1.453(3)
O2 C67 1.390(3)
O2 C68 1.391(3)
N2 C19 1.398(3)
N2 C8 1.408(3)
N2 C3 1.412(3)
C2 C7 1.398(3)
C2 C3 1.402(3)
N3 C20 1.408(3)
N3 C031 1.413(3)
N3 C5 1.430(3)
O3 C110 1.374(3)
O3 C111 1.394(3)
C3 C4 1.390(3)
N4 C42 1.397(3)
N4 C31 1.401(3)
N4 C7 1.421(3)
O4 C166 1.380(3)
O4 C165 1.387(3)
C4 C5 1.388(3)
C4 H4 0.9500
N5 C43 1.145(3)
C5 C6 1.384(3)
N6 C50 1.405(3)
N6 C61 1.407(3)
N6 C45 1.413(3)
C6 C7 1.379(3)
C6 H6 0.9500
N7 C62 1.407(3)
N7 C73 1.417(3)
N7 C47 1.443(3)
C8 C9 1.376(3)
C8 C13 1.412(3)
N8 C74 1.395(3)
N8 C85 1.398(3)
N8 C49 1.426(3)
N9 C86 1.156(3)
C9 C10 1.390(4)
C9 H9 0.9500
C10 C11 1.403(4)
C10 H10 0.9500
N10 C104 1.406(3)
N10 C88 1.415(3)
N10 C93 1.419(3)
C11 C12 1.372(4)
C11 H11 0.9500
N11 C105 1.408(3)
N11 C116 1.416(3)
N11 C90 1.423(3)
C12 C13 1.392(4)
C12 H12 0.9500
N12 C128 1.397(3)
N12 C117 1.409(3)
N12 C92 1.416(3)
C13 C14 1.448(4)
N13 C129 1.145(3)
C14 C15 1.376(4)
C14 C19 1.411(3)
N14 C147 1.406(3)
N14 C136 1.409(3)
N14 C131 1.416(3)
C15 C16 1.384(4)
C15 H15 0.9500
N15 C148 1.393(3)
N15 C159 1.396(3)
N15 C135 1.422(3)
C16 C17 1.394(4)
C16 H16 0.9500
N16 C160 1.403(3)
N16 C171 1.407(3)
N16 C133 1.434(3)
C17 C18 1.383(4)
C17 H17 0.9500
C18 C19 1.393(3)
C18 H18 0.9500
C20 C21 1.382(4)
C20 C25 1.394(4)
C21 C22 1.390(4)
C21 H21 0.9500
C23 C24 1.379(4)
C23 C22 1.387(4)
C23 H23 0.9500
C22 H22 0.9500
C24 C25 1.375(4)
C24 H24 0.9500
C26 C27 1.377(4)
C26 C031 1.399(3)
C27 C28 1.376(4)
C27 H27 0.9500
C28 C29 1.377(4)
C28 H28 0.9500
C29 C30 1.372(4)
C29 H29 0.9500
C30 C031 1.379(4)
C30 H30 0.9500
C31 C32 1.390(4)
C31 C36 1.403(4)
C32 C33 1.387(4)
C32 H32 0.9500
C34 C35 1.377(4)
C34 C33 1.391(5)
C34 H34 0.9500
C33 H33 0.9500
C35 C36 1.389(3)
C35 H35 0.9500
C36 C37 1.444(4)
C38 C39 1.387(4)
C38 C37 1.393(4)
C38 H38 0.9500
C37 C42 1.402(3)
C39 C40 1.384(4)
C39 H39 0.9500
C40 C41 1.389(4)
C40 H40 0.9500
C41 C42 1.392(3)
C41 H41 0.9500
C44 C49 1.397(3)
C44 C45 1.403(3)
C44 C43 1.447(3)
C45 C46 1.389(3)
C47 C48 1.382(3)
C47 C46 1.385(3)
C46 H46 0.9500
C48 C49 1.385(3)
C48 H48 0.9500
C56 C57 1.401(3)
C56 C61 1.403(3)
C56 C55 1.450(3)
C55 C54 1.394(4)
C55 C50 1.405(3)
C54 C53 1.370(4)
C54 H54 0.9500
C53 C52 1.384(4)
C53 H53 0.9500
C52 C51 1.382(4)
C52 H52 0.9500
C51 C50 1.393(3)
C51 H51 0.9500
C58 C57 1.383(4)
C58 C59 1.386(4)
C58 H58 0.9500
C59 C60 1.380(3)
C59 H59 0.9500
C60 C61 1.385(3)
C60 H60 0.9500
C62 C63 1.374(3)
C62 C67 1.396(3)
C63 C64 1.398(3)
C63 H63 0.9500
C64 C65 1.388(4)
C64 H64 0.9500
C65 C66 1.380(4)
C65 H65 0.9500
C66 C67 1.372(3)
C66 H66 0.9500
C68 C69 1.369(3)
C68 C73 1.391(3)
C69 C70 1.384(4)
C69 H69 0.9500
C70 C71 1.382(4)
C70 H70 0.9500
C71 C72 1.386(3)
C71 H71 0.9500
C72 C73 1.393(3)
C72 H72 0.9500
C74 C75 1.377(3)
C74 C79 1.411(3)
C75 C76 1.385(4)
C75 H75 0.9500
C76 C77 1.399(4)
C76 H76 0.9500
C77 C78 1.378(4)
C77 H77 0.9500
C78 C79 1.393(4)
C78 H78 0.9500
C79 C80 1.449(4)
C80 C85 1.402(4)
C80 C81 1.403(4)
C81 C82 1.377(4)
C81 H81 0.9500
C82 C83 1.384(4)
C82 H82 0.9500
C83 C84 1.377(4)
C83 H83 0.9500
C84 C85 1.382(3)
C84 H84 0.9500
C86 C87 1.437(3)
C87 C88 1.400(3)
C87 C92 1.408(3)
C88 C89 1.390(3)
C89 C90 1.391(3)
C89 H89 0.9500
C90 C91 1.396(3)
C91 C92 1.386(3)
C91 H91 0.9500
C93 C94 1.380(3)
C93 C98 1.402(3)
C94 C95 1.387(4)
C94 H94 0.9500
C95 C96 1.395(4)
C95 H95 0.9500
C96 C97 1.381(4)
C96 H96 0.9500
C97 C98 1.392(4)
C97 H97 0.9500
C98 C99 1.465(3)
C99 C100 1.397(3)
C99 C104 1.406(3)
C100 C101 1.373(4)
C100 H100 0.9500
C101 C102 1.390(4)
C101 H101 0.9500
C102 C103 1.395(3)
C102 H102 0.9500
C103 C104 1.386(3)
C103 H103 0.9500
C105 C106 1.391(3)
C105 C110 1.394(3)
C106 C107 1.383(3)
C106 H106 0.9500
C107 C108 1.378(4)
C107 H107 0.9500
C108 C109 1.389(4)
C108 H108 0.9500
C109 C110 1.377(4)
C109 H109 0.9500
C111 C112 1.362(3)
C111 C116 1.399(3)
C112 C113 1.379(4)
C112 H112 0.9500
C113 C114 1.390(4)
C113 H113 0.9500
C114 C115 1.393(4)
C114 H114 0.9500
C115 C116 1.375(3)
C115 H115 0.9500
C117 C118 1.388(3)
C117 C122 1.412(3)
C118 C119 1.398(4)
C118 H118 0.9500
C119 C120 1.391(4)
C119 H119 0.9500
C120 C121 1.371(4)
C120 H120 0.9500
C121 C122 1.396(3)
C121 H121 0.9500
C122 C123 1.438(3)
C123 C124 1.399(3)
C123 C128 1.407(3)
C124 C125 1.373(4)
C124 H124 0.9500
C125 C126 1.393(4)
C125 H125 0.9500
C126 C127 1.399(3)
C126 H126 0.9500
C127 C128 1.383(3)
C127 H127 0.9500
C129 C130 1.445(3)
C130 C131 1.402(3)
C130 C135 1.408(3)
C131 C132 1.390(3)
C132 C133 1.387(3)
C132 H132 0.9500
C133 C134 1.394(3)
C134 C135 1.385(3)
C134 H134 0.9500
C136 C137 1.383(3)
C136 C141 1.402(3)
C137 C138 1.393(4)
C137 H137 0.9500
C138 C139 1.413(4)
C138 H138 0.9500
C139 C140 1.378(4)
C139 H139 0.9500
C140 C141 1.403(3)
C140 H140 0.9500
C141 C142 1.441(4)
C142 C143 1.398(4)
C142 C147 1.408(3)
C143 C144 1.382(4)
C143 H143 0.9500
C144 C145 1.393(4)
C144 H144 0.9500
C145 C146 1.387(3)
C145 H145 0.9500
C146 C147 1.387(3)
C146 H146 0.9500
C148 C149 1.376(3)
C148 C153 1.419(3)
C149 C150 1.391(3)
C149 H149 0.9500
C150 C151 1.405(4)
C150 H150 0.9500
C151 C152 1.375(4)
C151 H151 0.9500
C152 C153 1.402(3)
C152 H152 0.9500
C153 C154 1.439(4)
C154 C155 1.394(4)
C154 C159 1.416(3)
C155 C156 1.376(4)
C155 H155 0.9500
C156 C157 1.391(4)
C156 H156 0.9500
C157 C158 1.388(4)
C157 H157 0.9500
C158 C159 1.383(3)
C158 H158 0.9500
C160 C161 1.385(3)
C160 C165 1.402(3)
C161 C162 1.382(3)
C161 H161 0.9500
C162 C163 1.375(4)
C162 H162 0.9500
C163 C164 1.385(4)
C163 H163 0.9500
C164 C165 1.373(3)
C164 H164 0.9500
C166 C167 1.378(3)
C166 C171 1.391(3)
C167 C168 1.374(4)
C167 H167 0.9500
C168 C169 1.382(4)
C168 H168 0.9500
C169 C170 1.396(4)
C169 H169 0.9500
C170 C171 1.386(3)
C170 H170 0.9500
C57 H57 0.9500
